data_4348025
loop_
_publ_author_name
'Einkauf, Jeffrey D.'
'Kelley, Tanya T.'
'Chan, Benny C.'
'de Lill, Daniel T.'

_publ_section_title
;
 Rethinking Sensitized Luminescence in Lanthanide Coordination Polymers
 and MOFs: Band Sensitization and Water Enhanced Eu Luminescence in
 [Ln(C15H9O5)3(H2O)3]n (Ln = Eu, Tb).
;
_journal_issue 16
_journal_name_full 'Inorganic chemistry'
_journal_page_first 7920
_journal_page_last 7927
_journal_paper_doi 10.1021/acs.inorgchem.6b00878
_journal_volume 55
_journal_year 2016
_chemical_formula_moiety 'C90 H48 Eu2 O36'
_chemical_formula_sum 'C90 H48 Eu2 O36'
_chemical_formula_weight 2009.20
_space_group_IT_number 14
_space_group_name_Hall '-P 2ybc'
_space_group_name_H-M_alt 'P 1 21/c 1'
_symmetry_cell_setting monoclinic
_symmetry_space_group_name_H-M 'P 1 21/c 1'
_atom_sites_solution_hydrogens geom
_atom_sites_solution_primary direct
_atom_sites_solution_secondary difmap
_audit_creation_method SHELXL-97
_cell_angle_alpha 90.00
_cell_angle_beta 98.9390(10)
_cell_angle_gamma 90.00
_cell_formula_units_Z 2
_cell_length_a 27.981(2)
_cell_length_b 11.2983(8)
_cell_length_c 11.8755(9)
_cell_measurement_reflns_used 9306
_cell_measurement_temperature 100(2)
_cell_measurement_theta_max 55.535
_cell_measurement_theta_min 4.421
_cell_volume 3708.7(5)
_computing_structure_refinement 'SHELXL-97 (Sheldrick, 1997)'
_computing_structure_solution 'SHELXS-97 (Sheldrick, 1990)'
_diffrn_ambient_temperature 100(2)
_diffrn_measured_fraction_theta_full 1.000
_diffrn_measured_fraction_theta_max 0.943
_diffrn_measurement_device_type 'BRUKER AXS SMART'
_diffrn_radiation_monochromator graphite
_diffrn_radiation_source 'fine-focus sealed tube'
_diffrn_radiation_type MoK\a
_diffrn_radiation_wavelength 0.71073
_diffrn_reflns_av_R_equivalents 0.1017
_diffrn_reflns_av_sigmaI/netI 0.0911
_diffrn_reflns_limit_h_max 37
_diffrn_reflns_limit_h_min -35
_diffrn_reflns_limit_k_max 14
_diffrn_reflns_limit_k_min -15
_diffrn_reflns_limit_l_max 15
_diffrn_reflns_limit_l_min -15
_diffrn_reflns_number 42074
_diffrn_reflns_theta_full 25.00
_diffrn_reflns_theta_max 28.54
_diffrn_reflns_theta_min 1.47
_exptl_absorpt_coefficient_mu 1.781
_exptl_absorpt_correction_T_max 0.837
_exptl_absorpt_correction_T_min 0.659
_exptl_absorpt_correction_type multi-scan
_exptl_absorpt_process_details SADABS
_exptl_crystal_colour yellow
_exptl_crystal_density_diffrn 1.799
_exptl_crystal_density_method 'not measured'
_exptl_crystal_description needle
_exptl_crystal_F_000 2004
_exptl_crystal_size_max 0.5
_exptl_crystal_size_mid 0.2
_exptl_crystal_size_min 0.1
_refine_diff_density_max 2.352
_refine_diff_density_min -1.322
_refine_diff_density_rms 0.179
_refine_ls_extinction_method none
_refine_ls_goodness_of_fit_ref 1.003
_refine_ls_hydrogen_treatment mixed
_refine_ls_matrix_type full
_refine_ls_number_parameters 577
_refine_ls_number_reflns 8893
_refine_ls_number_restraints 0
_refine_ls_restrained_S_all 1.003
_refine_ls_R_factor_all 0.0916
_refine_ls_R_factor_gt 0.0483
_refine_ls_shift/su_max 0.001
_refine_ls_shift/su_mean 0.000
_refine_ls_structure_factor_coef Fsqd
_refine_ls_weighting_details 'calc w=1/[\s^2^(Fo^2^)+(0.0580P)^2^+0.0000P] where P=(Fo^2^+2Fc^2^)/3'
_refine_ls_weighting_scheme calc
_refine_ls_wR_factor_gt 0.1040
_refine_ls_wR_factor_ref 0.1227
_reflns_number_gt 5867
_reflns_number_total 8893
_reflns_threshold_expression >2sigma(I)
_cod_data_source_file ic6b00878_si_002.cif
_cod_data_source_block shelxl
_cod_original_sg_symbol_H-M 'P 21/c'
_cod_database_code 4348025

loop_
_symmetry_equiv_pos_as_xyz
'x, y, z'
'-x, y+1/2, -z+1/2'
'-x, -y, -z'
'x, -y-1/2, z-1/2'

loop_
_atom_site_label
_atom_site_type_symbol
_atom_site_fract_x
_atom_site_fract_y
_atom_site_fract_z
_atom_site_U_iso_or_equiv
_atom_site_adp_type
_atom_site_occupancy
_atom_site_symmetry_multiplicity
_atom_site_calc_flag
_atom_site_refinement_flags
Eu1 Eu 0.495046(9) 0.36741(2) 0.16823(2) 0.01167(8) Uani 1 1 d .
O15 O 0.98209(13) 0.1163(3) 0.3568(3) 0.0219(9) Uani 1 1 d .
O4 O 0.98355(13) 0.4502(3) 0.3582(3) 0.0204(9) Uani 1 1 d .
O3 O 0.55973(13) 0.5074(3) 0.1722(3) 0.0171(8) Uani 1 1 d .
O2 O 0.45084(12) 0.3880(3) -0.0122(3) 0.0139(8) Uani 1 1 d .
O6 O 0.21835(14) 0.2954(3) 0.5567(3) 0.0200(9) Uani 1 1 d .
O18 O 0.45628(13) 0.5617(3) 0.1569(3) 0.0172(8) Uani 1 1 d .
O17 O 0.52730(14) 0.3934(3) 0.3634(3) 0.0186(8) Uani 1 1 d .
O12 O 0.54988(13) 0.2886(3) 0.0350(3) 0.0156(8) Uani 1 1 d .
O16 O 0.46564(13) 0.1667(3) 0.1478(3) 0.0181(8) Uani 1 1 d .
O7 O 0.42829(13) 0.3523(3) 0.2693(3) 0.0175(8) Uani 1 1 d .
O8 O 0.44786(13) 0.4337(3) 0.4415(3) 0.0184(8) Uani 1 1 d .
O13 O 0.56948(12) 0.2421(3) 0.2150(3) 0.0139(8) Uani 1 1 d .
O1 O 0.78140(14) 0.4523(3) -0.0581(3) 0.0211(9) Uani 1 1 d .
O11 O 0.77949(13) 0.1202(3) -0.0609(3) 0.0204(8) Uani 1 1 d .
C27 C 0.09663(19) 0.3352(4) 0.2059(5) 0.0147(11) Uani 1 1 d .
O5 O 0.94358(14) 0.5529(3) 0.4757(3) 0.0210(9) Uani 1 1 d .
C37 C 0.70874(17) 0.1348(4) 0.1648(4) 0.0123(10) Uani 1 1 d .
H37 H 0.7305 0.0979 0.2237 0.015 Uiso 1 1 calc R
C35 C 0.62934(18) 0.2118(4) 0.0943(4) 0.0124(11) Uani 1 1 d .
C19 C 0.35357(19) 0.4040(4) 0.4895(4) 0.0136(11) Uani 1 1 d .
H19 H 0.3764 0.4432 0.5445 0.016 Uiso 1 1 calc R
C32 C 0.72425(18) 0.1667(4) 0.0627(4) 0.0126(11) Uani 1 1 d .
C14 C 0.8175(2) 0.5430(4) 0.2354(4) 0.0142(11) Uani 1 1 d .
H14 H 0.7880 0.5755 0.2517 0.017 Uiso 1 1 calc R
C43 C 0.90276(19) 0.1168(4) 0.1847(4) 0.0145(11) Uani 1 1 d .
H43 H 0.9324 0.0855 0.1684 0.017 Uiso 1 1 calc R
C31 C 0.77413(18) 0.1446(4) 0.0366(4) 0.0134(11) Uani 1 1 d .
C3 C 0.69442(19) 0.5573(4) -0.0257(5) 0.0147(11) Uani 1 1 d .
H3 H 0.7060 0.5800 -0.0935 0.018 Uiso 1 1 calc R
C9 C 0.81891(19) 0.4888(4) 0.1303(4) 0.0133(11) Uani 1 1 d .
C12 C 0.90187(19) 0.5021(4) 0.2925(4) 0.0131(11) Uani 1 1 d .
C2 C 0.72580(19) 0.5037(4) 0.0620(4) 0.0130(11) Uani 1 1 d .
C24 C 0.17951(19) 0.3238(4) 0.3669(4) 0.0127(11) Uani 1 1 d .
C1 C 0.77591(19) 0.4800(4) 0.0383(4) 0.0136(11) Uani 1 1 d .
C22 C 0.2864(2) 0.2931(4) 0.3279(5) 0.0160(12) Uani 1 1 d .
H22 H 0.2633 0.2552 0.2725 0.019 Uiso 1 1 calc R
C20 C 0.36762(18) 0.3646(4) 0.3881(4) 0.0135(10) Uani 1 1 d .
C5 C 0.62841(18) 0.5415(4) 0.0822(4) 0.0110(11) Uani 1 1 d .
C15 C 0.9456(2) 0.5037(4) 0.3828(5) 0.0150(11) Uani 1 1 d .
C16 C 0.22301(19) 0.3161(4) 0.4581(4) 0.0124(11) Uani 1 1 d .
C7 C 0.70819(19) 0.4705(4) 0.1611(4) 0.0135(11) Uani 1 1 d .
H7 H 0.7295 0.4359 0.2225 0.016 Uiso 1 1 calc R
C29 C 0.18071(19) 0.3791(4) 0.2618(4) 0.0143(11) Uani 1 1 d .
H29 H 0.2099 0.4136 0.2460 0.017 Uiso 1 1 calc R
C10 C 0.86302(19) 0.4435(4) 0.1065(4) 0.0135(11) Uani 1 1 d .
H10 H 0.8645 0.4083 0.0345 0.016 Uiso 1 1 calc R
C8 C 0.57582(19) 0.5557(4) 0.0902(5) 0.0143(11) Uani 1 1 d .
C18 C 0.30708(18) 0.3868(4) 0.5110(4) 0.0134(11) Uani 1 1 d .
H18 H 0.2985 0.4111 0.5819 0.016 Uiso 1 1 calc R
C25 C 0.1353(2) 0.2777(4) 0.3916(4) 0.0157(12) Uani 1 1 d .
H25 H 0.1339 0.2432 0.4640 0.019 Uiso 1 1 calc R
C4 C 0.64627(19) 0.5780(4) -0.0154(4) 0.0137(11) Uani 1 1 d .
H4 H 0.6256 0.6171 -0.0749 0.016 Uiso 1 1 calc R
C21 C 0.33376(18) 0.3076(4) 0.3077(4) 0.0125(11) Uani 1 1 d .
H21 H 0.3430 0.2787 0.2391 0.015 Uiso 1 1 calc R
C26 C 0.0941(2) 0.2829(4) 0.3104(5) 0.0159(11) Uani 1 1 d .
H26 H 0.0644 0.2511 0.3261 0.019 Uiso 1 1 calc R
C33 C 0.69156(19) 0.2166(4) -0.0247(4) 0.0144(11) Uani 1 1 d .
H33 H 0.7017 0.2348 -0.0954 0.017 Uiso 1 1 calc R
C42 C 0.90071(18) 0.1687(4) 0.2901(4) 0.0130(11) Uani 1 1 d .
C44 C 0.86190(18) 0.1108(4) 0.1044(4) 0.0134(11) Uani 1 1 d .
H44 H 0.8635 0.0758 0.0323 0.016 Uiso 1 1 calc R
O14 O 0.94220(14) 0.2208(3) 0.4729(3) 0.0218(9) Uani 1 1 d .
C41 C 0.85722(19) 0.2172(4) 0.3128(4) 0.0135(11) Uani 1 1 d .
H41 H 0.8561 0.2546 0.3840 0.016 Uiso 1 1 calc R
C40 C 0.81606(19) 0.2111(4) 0.2326(4) 0.0137(11) Uani 1 1 d .
H40 H 0.7866 0.2444 0.2484 0.016 Uiso 1 1 calc R
O9 O 0.05471(13) 0.3861(3) 0.0219(3) 0.0211(9) Uani 1 1 d .
C17 C 0.27272(19) 0.3341(4) 0.4295(4) 0.0146(11) Uani 1 1 d .
O10 O 0.01482(13) 0.2822(3) 0.1384(3) 0.0210(9) Uani 1 1 d .
C39 C 0.81776(19) 0.1559(4) 0.1279(4) 0.0141(11) Uani 1 1 d .
C45 C 0.9439(2) 0.1713(5) 0.3803(5) 0.0167(12) Uani 1 1 d .
C36 C 0.66151(18) 0.1573(4) 0.1798(4) 0.0124(11) Uani 1 1 d .
H36 H 0.6510 0.1353 0.2491 0.015 Uiso 1 1 calc R
C38 C 0.58038(19) 0.2477(4) 0.1154(4) 0.0141(11) Uani 1 1 d .
C23 C 0.41828(18) 0.3856(4) 0.3649(4) 0.0146(11) Uani 1 1 d .
C28 C 0.13946(19) 0.3837(4) 0.1809(4) 0.0147(11) Uani 1 1 d .
H28 H 0.1404 0.4198 0.1090 0.018 Uiso 1 1 calc R
C11 C 0.9042(2) 0.4495(4) 0.1867(4) 0.0143(11) Uani 1 1 d .
H11 H 0.9339 0.4183 0.1703 0.017 Uiso 1 1 calc R
C13 C 0.85884(19) 0.5494(4) 0.3157(4) 0.0135(11) Uani 1 1 d .
H13 H 0.8577 0.5863 0.3871 0.016 Uiso 1 1 calc R
C6 C 0.65987(18) 0.4875(4) 0.1707(4) 0.0114(11) Uani 1 1 d .
H6 H 0.6481 0.4625 0.2377 0.014 Uiso 1 1 calc R
C30 C 0.0530(2) 0.3366(5) 0.1146(5) 0.0167(12) Uani 1 1 d .
C34 C 0.64433(18) 0.2398(4) -0.0097(4) 0.0129(11) Uani 1 1 d .
H34 H 0.6223 0.2745 -0.0695 0.016 Uiso 1 1 calc R

loop_
_atom_site_aniso_label
_atom_site_aniso_U_11
_atom_site_aniso_U_22
_atom_site_aniso_U_33
_atom_site_aniso_U_23
_atom_site_aniso_U_13
_atom_site_aniso_U_12
Eu1 0.01224(14) 0.01341(13) 0.00952(13) 0.00046(12) 0.00218(9) 0.00035(12)
O15 0.0130(19) 0.030(2) 0.023(2) 0.0015(18) 0.0034(16) 0.0049(17)
O4 0.015(2) 0.028(2) 0.019(2) -0.0011(17) 0.0047(17) 0.0034(17)
O3 0.018(2) 0.0128(18) 0.021(2) 0.0014(16) 0.0065(17) -0.0014(15)
O2 0.0099(18) 0.020(2) 0.0104(17) -0.0019(15) -0.0037(14) 0.0018(15)
O6 0.021(2) 0.028(2) 0.012(2) 0.0017(16) 0.0050(17) -0.0019(17)
O18 0.017(2) 0.018(2) 0.016(2) -0.0024(15) -0.0002(16) 0.0006(16)
O17 0.030(2) 0.016(2) 0.0107(18) -0.0045(15) 0.0069(16) -0.0038(17)
O12 0.013(2) 0.021(2) 0.0138(19) 0.0025(15) 0.0039(16) 0.0027(16)
O16 0.021(2) 0.018(2) 0.016(2) -0.0005(15) 0.0062(16) -0.0022(16)
O7 0.0158(19) 0.025(2) 0.0138(18) -0.0012(16) 0.0085(15) -0.0005(16)
O8 0.017(2) 0.019(2) 0.018(2) -0.0037(16) 0.0019(17) -0.0035(16)
O13 0.016(2) 0.0118(18) 0.0153(19) 0.0026(15) 0.0055(16) 0.0011(15)
O1 0.021(2) 0.029(2) 0.013(2) -0.0055(16) 0.0037(17) 0.0006(17)
O11 0.020(2) 0.030(2) 0.0120(18) -0.0021(17) 0.0038(15) 0.0013(18)
C27 0.015(3) 0.013(3) 0.016(3) -0.001(2) 0.004(2) 0.000(2)
O5 0.018(2) 0.029(2) 0.016(2) -0.0081(17) 0.0031(17) 0.0001(17)
C37 0.011(2) 0.013(2) 0.012(2) 0.002(2) 0.0004(19) 0.002(2)
C35 0.012(3) 0.012(2) 0.014(3) -0.003(2) 0.003(2) -0.001(2)
C19 0.018(3) 0.013(2) 0.009(2) 0.002(2) -0.001(2) 0.004(2)
C32 0.011(3) 0.011(2) 0.016(3) -0.002(2) 0.001(2) -0.001(2)
C14 0.018(3) 0.008(2) 0.017(3) 0.003(2) 0.004(2) 0.000(2)
C43 0.013(3) 0.015(3) 0.016(3) 0.000(2) 0.003(2) 0.002(2)
C31 0.015(3) 0.010(2) 0.015(3) 0.003(2) 0.004(2) -0.001(2)
C3 0.017(3) 0.013(3) 0.015(3) -0.003(2) 0.005(2) 0.001(2)
C9 0.014(3) 0.010(3) 0.016(3) 0.000(2) 0.003(2) -0.002(2)
C12 0.017(3) 0.010(2) 0.013(3) 0.003(2) 0.002(2) -0.002(2)
C2 0.016(3) 0.013(3) 0.010(3) 0.000(2) 0.003(2) -0.002(2)
C24 0.016(3) 0.009(2) 0.013(3) -0.003(2) 0.003(2) 0.002(2)
C1 0.015(3) 0.013(3) 0.012(3) 0.000(2) 0.002(2) 0.001(2)
C22 0.018(3) 0.013(3) 0.016(3) 0.005(2) -0.001(2) 0.001(2)
C20 0.015(3) 0.011(2) 0.014(2) 0.007(2) 0.004(2) 0.000(2)
C5 0.013(3) 0.006(2) 0.014(3) -0.0001(19) 0.000(2) -0.006(2)
C15 0.017(3) 0.010(3) 0.020(3) 0.004(2) 0.007(2) -0.001(2)
C16 0.014(3) 0.008(2) 0.017(3) -0.001(2) 0.008(2) -0.001(2)
C7 0.018(3) 0.007(2) 0.015(3) -0.001(2) 0.001(2) 0.002(2)
C29 0.019(3) 0.009(3) 0.016(3) 0.000(2) 0.006(2) 0.001(2)
C10 0.016(3) 0.012(3) 0.013(3) 0.003(2) 0.006(2) -0.003(2)
C8 0.014(3) 0.014(3) 0.016(3) -0.006(2) 0.003(2) -0.002(2)
C18 0.019(3) 0.013(3) 0.009(2) 0.001(2) 0.003(2) 0.002(2)
C25 0.026(3) 0.010(2) 0.013(3) -0.007(2) 0.007(2) 0.000(2)
C4 0.013(3) 0.013(3) 0.015(3) -0.001(2) 0.001(2) 0.000(2)
C21 0.015(3) 0.012(3) 0.011(3) 0.002(2) 0.005(2) 0.002(2)
C26 0.017(3) 0.013(3) 0.019(3) -0.004(2) 0.008(2) 0.000(2)
C33 0.016(3) 0.015(3) 0.012(3) 0.002(2) 0.003(2) 0.000(2)
C42 0.013(3) 0.013(3) 0.014(3) 0.002(2) 0.003(2) -0.003(2)
C44 0.015(3) 0.014(3) 0.013(2) 0.001(2) 0.006(2) -0.002(2)
O14 0.021(2) 0.030(2) 0.014(2) -0.0013(17) 0.0021(17) 0.0010(18)
C41 0.018(3) 0.009(2) 0.014(3) 0.002(2) 0.004(2) 0.002(2)
C40 0.017(3) 0.011(3) 0.014(3) 0.000(2) 0.004(2) 0.001(2)
O9 0.020(2) 0.026(2) 0.017(2) 0.0037(17) 0.0037(16) 0.0004(17)
C17 0.016(3) 0.012(3) 0.017(3) 0.004(2) 0.005(2) 0.001(2)
O10 0.015(2) 0.027(2) 0.021(2) 0.0010(17) 0.0044(17) -0.0038(17)
C39 0.016(3) 0.010(3) 0.017(3) 0.002(2) 0.005(2) 0.001(2)
C45 0.020(3) 0.012(3) 0.019(3) 0.002(2) 0.009(2) -0.001(2)
C36 0.015(3) 0.011(3) 0.012(2) -0.0004(19) 0.003(2) 0.000(2)
C38 0.017(3) 0.011(3) 0.015(3) -0.002(2) 0.002(2) -0.002(2)
C23 0.014(3) 0.014(3) 0.016(3) 0.010(2) 0.002(2) 0.004(2)
C28 0.019(3) 0.015(3) 0.011(2) -0.002(2) 0.005(2) 0.001(2)
C11 0.017(3) 0.011(2) 0.015(3) 0.000(2) 0.003(2) 0.000(2)
C13 0.018(3) 0.011(2) 0.012(3) -0.001(2) 0.003(2) -0.002(2)
C6 0.012(3) 0.010(2) 0.011(3) 0.000(2) 0.001(2) -0.004(2)
C30 0.021(3) 0.013(3) 0.017(3) -0.004(2) 0.007(2) 0.002(2)
C34 0.013(3) 0.012(3) 0.012(3) 0.001(2) -0.004(2) 0.000(2)

loop_
_atom_type_symbol
_atom_type_description
_atom_type_scat_dispersion_real
_atom_type_scat_dispersion_imag
_atom_type_scat_source
C C 0.0033 0.0016 'International Tables Vol C Tables 4.2.6.8 and 6.1.1.4'
H H 0.0000 0.0000 'International Tables Vol C Tables 4.2.6.8 and 6.1.1.4'
O O 0.0106 0.0060 'International Tables Vol C Tables 4.2.6.8 and 6.1.1.4'
Eu Eu -0.1578 3.6682 'International Tables Vol C Tables 4.2.6.8 and 6.1.1.4'

loop_
_geom_angle_atom_site_label_1
_geom_angle_atom_site_label_2
_geom_angle_atom_site_label_3
_geom_angle
_geom_angle_site_symmetry_1
_geom_angle_site_symmetry_3
O2 Eu1 O17 163.82(12) . .
O2 Eu1 O7 97.22(12) . .
O17 Eu1 O7 74.04(12) . .
O2 Eu1 O3 104.20(12) . .
O17 Eu1 O3 74.20(12) . .
O7 Eu1 O3 133.38(12) . .
O2 Eu1 O16 82.91(12) . .
O17 Eu1 O16 106.66(12) . .
O7 Eu1 O16 72.59(12) . .
O3 Eu1 O16 150.07(13) . .
O2 Eu1 O18 71.91(12) . .
O17 Eu1 O18 92.35(12) . .
O7 Eu1 O18 73.47(12) . .
O3 Eu1 O18 74.68(12) . .
O16 Eu1 O18 134.25(12) . .
O2 Eu1 O13 124.62(12) . .
O17 Eu1 O13 71.12(12) . .
O7 Eu1 O13 122.56(12) . .
O3 Eu1 O13 76.67(12) . .
O16 Eu1 O13 75.54(12) . .
O18 Eu1 O13 149.95(12) . .
O2 Eu1 O12 75.25(12) . .
O17 Eu1 O12 118.62(12) . .
O7 Eu1 O12 152.93(12) . .
O3 Eu1 O12 73.46(12) . .
O16 Eu1 O12 80.62(12) . .
O18 Eu1 O12 126.07(12) . .
O13 Eu1 O12 51.44(11) . .
O2 Eu1 C38 100.75(13) . .
O17 Eu1 C38 93.91(14) . .
O7 Eu1 C38 144.53(13) . .
O3 Eu1 C38 70.56(13) . .
O16 Eu1 C38 79.57(13) . .
O18 Eu1 C38 141.40(13) . .
O13 Eu1 C38 25.89(13) . .
O12 Eu1 C38 25.84(13) . .
C8 O3 Eu1 129.0(3) . .
C8 O2 Eu1 153.8(3) 3_665 .
C38 O12 Eu1 93.5(3) . .
C23 O7 Eu1 137.0(3) . .
C38 O13 Eu1 94.4(3) . .
C26 C27 C28 121.6(5) . .
C26 C27 C30 120.1(5) . .
C28 C27 C30 118.2(5) . .
C36 C37 C32 119.7(5) . .
C36 C37 H37 120.1 . .
C32 C37 H37 120.1 . .
C36 C35 C34 119.7(5) . .
C36 C35 C38 120.4(5) . .
C34 C35 C38 119.8(5) . .
C18 C19 C20 121.0(5) . .
C18 C19 H19 119.5 . .
C20 C19 H19 119.5 . .
C33 C32 C37 119.7(5) . .
C33 C32 C31 116.1(5) . .
C37 C32 C31 124.2(4) . .
C13 C14 C9 120.1(5) . .
C13 C14 H14 119.9 . .
C9 C14 H14 119.9 . .
C44 C43 C42 120.0(5) . .
C44 C43 H43 120.0 . .
C42 C43 H43 120.0 . .
O11 C31 C32 119.3(5) . .
O11 C31 C39 119.7(5) . .
C32 C31 C39 121.0(4) . .
C4 C3 C2 121.0(5) . .
C4 C3 H3 119.5 . .
C2 C3 H3 119.5 . .
C14 C9 C10 119.2(5) . .
C14 C9 C1 123.3(5) . .
C10 C9 C1 117.4(5) . .
C13 C12 C11 120.3(5) . .
C13 C12 C15 119.5(5) . .
C11 C12 C15 120.1(5) . .
C3 C2 C7 118.9(5) . .
C3 C2 C1 116.0(4) . .
C7 C2 C1 125.0(5) . .
C29 C24 C25 119.5(5) . .
C29 C24 C16 122.7(5) . .
C25 C24 C16 117.8(5) . .
O1 C1 C2 118.7(5) . .
O1 C1 C9 119.9(5) . .
C2 C1 C9 121.4(4) . .
C21 C22 C17 120.3(5) . .
C21 C22 H22 119.8 . .
C17 C22 H22 119.8 . .
C21 C20 C19 119.0(5) . .
C21 C20 C23 120.4(5) . .
C19 C20 C23 120.5(5) . .
C4 C5 C6 119.2(5) . .
C4 C5 C8 120.3(5) . .
C6 C5 C8 120.5(5) . .
O5 C15 O4 124.1(5) . .
O5 C15 C12 119.8(5) . .
O4 C15 C12 116.2(5) . .
O6 C16 C17 119.0(5) . .
O6 C16 C24 120.5(5) . .
C17 C16 C24 120.5(4) . .
C6 C7 C2 120.5(5) . .
C6 C7 H7 119.7 . .
C2 C7 H7 119.7 . .
C28 C29 C24 120.2(5) . .
C28 C29 H29 119.9 . .
C24 C29 H29 119.9 . .
C11 C10 C9 120.6(5) . .
C11 C10 H10 119.7 . .
C9 C10 H10 119.7 . .
O3 C8 O2 122.9(5) . 3_665
O3 C8 C5 118.4(5) . .
O2 C8 C5 118.7(5) 3_665 .
C19 C18 C17 120.2(5) . .
C19 C18 H18 119.9 . .
C17 C18 H18 119.9 . .
C26 C25 C24 120.0(5) . .
C26 C25 H25 120.0 . .
C24 C25 H25 120.0 . .
C3 C4 C5 120.0(5) . .
C3 C4 H4 120.0 . .
C5 C4 H4 120.0 . .
C22 C21 C20 120.0(5) . .
C22 C21 H21 120.0 . .
C20 C21 H21 120.0 . .
C27 C26 C25 119.2(5) . .
C27 C26 H26 120.4 . .
C25 C26 H26 120.4 . .
C34 C33 C32 120.7(5) . .
C34 C33 H33 119.7 . .
C32 C33 H33 119.7 . .
C43 C42 C41 119.9(5) . .
C43 C42 C45 121.0(5) . .
C41 C42 C45 119.1(5) . .
C43 C44 C39 120.5(5) . .
C43 C44 H44 119.7 . .
C39 C44 H44 119.7 . .
C40 C41 C42 120.4(5) . .
C40 C41 H41 119.8 . .
C42 C41 H41 119.8 . .
C41 C40 C39 119.8(5) . .
C41 C40 H40 120.1 . .
C39 C40 H40 120.1 . .
C18 C17 C22 119.4(5) . .
C18 C17 C16 117.9(5) . .
C22 C17 C16 122.6(5) . .
C40 C39 C44 119.4(5) . .
C40 C39 C31 122.8(5) . .
C44 C39 C31 117.8(4) . .
O14 C45 O15 123.3(5) . .
O14 C45 C42 120.7(5) . .
O15 C45 C42 116.0(5) . .
C37 C36 C35 120.6(5) . .
C37 C36 H36 119.7 . .
C35 C36 H36 119.7 . .
O12 C38 O13 119.3(5) . .
O12 C38 C35 120.3(5) . .
O13 C38 C35 120.3(5) . .
O12 C38 Eu1 60.7(3) . .
O13 C38 Eu1 59.7(3) . .
C35 C38 Eu1 167.4(3) . .
O8 C23 O7 124.4(5) . .
O8 C23 C20 118.0(5) . .
O7 C23 C20 117.6(5) . .
C29 C28 C27 119.4(5) . .
C29 C28 H28 120.3 . .
C27 C28 H28 120.3 . .
C10 C11 C12 119.4(5) . .
C10 C11 H11 120.3 . .
C12 C11 H11 120.3 . .
C14 C13 C12 120.2(5) . .
C14 C13 H13 119.9 . .
C12 C13 H13 119.9 . .
C7 C6 C5 120.3(5) . .
C7 C6 H6 119.8 . .
C5 C6 H6 119.8 . .
O9 C30 O10 123.4(5) . .
O9 C30 C27 120.4(5) . .
O10 C30 C27 116.2(5) . .
C33 C34 C35 119.5(5) . .
C33 C34 H34 120.2 . .
C35 C34 H34 120.2 . .

loop_
_geom_bond_atom_site_label_1
_geom_bond_atom_site_label_2
_geom_bond_distance
_geom_bond_site_symmetry_2
Eu1 O2 2.313(3) .
Eu1 O17 2.372(4) .
Eu1 O7 2.378(3) .
Eu1 O3 2.398(4) .
Eu1 O16 2.411(4) .
Eu1 O18 2.443(4) .
Eu1 O13 2.508(3) .
Eu1 O12 2.530(4) .
Eu1 C38 2.897(5) .
O15 C45 1.304(6) .
O4 C15 1.294(6) .
O3 C8 1.259(6) .
O2 C8 1.267(6) 3_665
O6 C16 1.221(6) .
O12 C38 1.265(6) .
O7 C23 1.268(6) .
O8 C23 1.254(6) .
O13 C38 1.269(6) .
O1 C1 1.220(6) .
O11 C31 1.223(6) .
C27 C26 1.386(7) .
C27 C28 1.391(7) .
C27 C30 1.501(7) .
O5 C15 1.245(6) .
C37 C36 1.384(7) .
C37 C32 1.397(7) .
C37 H37 0.9500 .
C35 C36 1.391(7) .
C35 C34 1.401(7) .
C35 C38 1.487(7) .
C19 C18 1.378(7) .
C19 C20 1.396(7) .
C19 H19 0.9500 .
C32 C33 1.391(7) .
C32 C31 1.497(7) .
C14 C13 1.383(7) .
C14 C9 1.396(7) .
C14 H14 0.9500 .
C43 C44 1.372(7) .
C43 C42 1.391(7) .
C43 H43 0.9500 .
C31 C39 1.507(7) .
C3 C4 1.391(7) .
C3 C2 1.392(7) .
C3 H3 0.9500 .
C9 C10 1.405(7) .
C9 C1 1.498(7) .
C12 C13 1.383(7) .
C12 C11 1.401(7) .
C12 C15 1.496(7) .
C2 C7 1.396(7) .
C2 C1 1.497(7) .
C24 C29 1.402(7) .
C24 C25 1.413(7) .
C24 C16 1.500(7) .
C22 C21 1.392(7) .
C22 C17 1.400(7) .
C22 H22 0.9500 .
C20 C21 1.394(7) .
C20 C23 1.504(7) .
C5 C4 1.394(7) .
C5 C6 1.402(7) .
C5 C8 1.498(7) .
C16 C17 1.496(7) .
C7 C6 1.388(7) .
C7 H7 0.9500 .
C29 C28 1.383(7) .
C29 H29 0.9500 .
C10 C11 1.377(7) .
C10 H10 0.9500 .
C8 O2 1.267(6) 3_665
C18 C17 1.388(7) .
C18 H18 0.9500 .
C25 C26 1.387(7) .
C25 H25 0.9500 .
C4 H4 0.9500 .
C21 H21 0.9500 .
C26 H26 0.9500 .
C33 C34 1.386(7) .
C33 H33 0.9500 .
C42 C41 1.399(7) .
C42 C45 1.485(7) .
C44 C39 1.404(7) .
C44 H44 0.9500 .
O14 C45 1.241(6) .
C41 C40 1.378(7) .
C41 H41 0.9500 .
C40 C39 1.399(7) .
C40 H40 0.9500 .
O9 C30 1.242(6) .
O10 C30 1.301(6) .
C36 H36 0.9500 .
C28 H28 0.9500 .
C11 H11 0.9500 .
C13 H13 0.9500 .
C6 H6 0.9500 .
C34 H34 0.9500 .
